data_7211259
loop_
_publ_author_name
'Kelemu, Solomon W.'
'Steel, Peter J.'

_publ_section_title
;
 Diallylaminoarenes: a new class of versatile ligands for silver(i) that
 consistently lead to one-dimensional polymeric metallosupramolecular
 assemblies
;
_journal_issue 44
_journal_name_full CrystEngComm
_journal_page_first 9064
_journal_paper_doi 10.1039/c3ce41707g
_journal_volume 15
_journal_year 2013
_chemical_formula_moiety 'C12 H15 Ag N, Cl O4'
_chemical_formula_sum 'C12 H15 Ag Cl N O4'
_chemical_formula_weight 380.57
_chemical_name_systematic
; 
 ? 
;
_space_group_IT_number 19
_symmetry_cell_setting orthorhombic
_symmetry_space_group_name_Hall 'P 2ac 2ab'
_symmetry_space_group_name_H-M 'P 21 21 21'
_atom_sites_solution_hydrogens geom
_atom_sites_solution_primary direct
_atom_sites_solution_secondary difmap
_audit_creation_method SHELXL-97
_cell_angle_alpha 90.00
_cell_angle_beta 90.00
_cell_angle_gamma 90.00
_cell_formula_units_Z 4
_cell_length_a 8.8079(4)
_cell_length_b 12.2447(4)
_cell_length_c 12.5250(6)
_cell_measurement_reflns_used 9567
_cell_measurement_temperature 115(2)
_cell_measurement_theta_max 32.07
_cell_measurement_theta_min 2.83
_cell_volume 1350.82(10)
_computing_cell_refinement 'Bruker SAINT'
_computing_data_collection 'Bruker APEX2'
_computing_data_reduction 'Bruker SAINT'
_computing_molecular_graphics 'Bruker SHELXTL'
_computing_publication_material 'Bruker SHELXTL'
_computing_structure_refinement 'SHELXL-97 (Sheldrick, 1997)'
_computing_structure_solution 'SHELXS-97 (Sheldrick, 1990)'
_diffrn_ambient_temperature 115(2)
_diffrn_measured_fraction_theta_full 0.998
_diffrn_measured_fraction_theta_max 0.998
_diffrn_measurement_device_type 'Bruker APEX-II CCD'
_diffrn_measurement_method '\f and \w scans'
_diffrn_radiation_monochromator graphite
_diffrn_radiation_source 'fine-focus sealed tube'
_diffrn_radiation_type MoK\a
_diffrn_radiation_wavelength 0.71073
_diffrn_reflns_av_R_equivalents 0.0537
_diffrn_reflns_av_sigmaI/netI 0.0189
_diffrn_reflns_limit_h_max 11
_diffrn_reflns_limit_h_min -11
_diffrn_reflns_limit_k_max 15
_diffrn_reflns_limit_k_min -15
_diffrn_reflns_limit_l_max 16
_diffrn_reflns_limit_l_min -16
_diffrn_reflns_number 31161
_diffrn_reflns_theta_full 27.50
_diffrn_reflns_theta_max 27.50
_diffrn_reflns_theta_min 2.85
_exptl_absorpt_coefficient_mu 1.698
_exptl_absorpt_correction_T_max 0.8094
_exptl_absorpt_correction_T_min 0.6298
_exptl_absorpt_correction_type multi-scan
_exptl_absorpt_process_details SADABS
_exptl_crystal_colour colourless
_exptl_crystal_density_diffrn 1.871
_exptl_crystal_density_method 'not measured'
_exptl_crystal_description block
_exptl_crystal_F_000 760
_exptl_crystal_size_max 0.30
_exptl_crystal_size_mid 0.18
_exptl_crystal_size_min 0.13
_refine_diff_density_max 0.371
_refine_diff_density_min -0.437
_refine_diff_density_rms 0.093
_refine_ls_abs_structure_details 'Flack H D (1983), Acta Cryst. A39, 876-881'
_refine_ls_abs_structure_Flack -0.037(19)
_refine_ls_extinction_method none
_refine_ls_goodness_of_fit_ref 1.054
_refine_ls_hydrogen_treatment constr
_refine_ls_matrix_type full
_refine_ls_number_parameters 173
_refine_ls_number_reflns 3097
_refine_ls_number_restraints 0
_refine_ls_restrained_S_all 1.054
_refine_ls_R_factor_all 0.0190
_refine_ls_R_factor_gt 0.0181
_refine_ls_shift/su_max 0.001
_refine_ls_shift/su_mean 0.000
_refine_ls_structure_factor_coef Fsqd
_refine_ls_weighting_details 'calc w=1/[\s^2^(Fo^2^)+(0.0284P)^2^+0.0979P] where P=(Fo^2^+2Fc^2^)/3'
_refine_ls_weighting_scheme calc
_refine_ls_wR_factor_gt 0.0448
_refine_ls_wR_factor_ref 0.0451
_reflns_number_gt 2998
_reflns_number_total 3097
_reflns_threshold_expression >2sigma(I)
_cod_data_source_file c3ce41707g.txt
_cod_data_source_block complex6
_cod_depositor_comments
;
The following automatic conversions were performed:

'_symmetry_cell_setting' value 'Orthorhombic' changed to
'orthorhombic' according to
/home/saulius/struct/CIF-dictionaries/cif_core.dic dictionary named
'cif_core.dic' version 2.4.2 from 2011-04-26.

Automatic conversion script
Id: cif_fix_values 1891 2012-01-12 08:04:46Z andrius 
;
_cod_database_code 7211259

loop_
_symmetry_equiv_pos_as_xyz
'x, y, z'
'-x+1/2, -y, z+1/2'
'-x, y+1/2, -z+1/2'
'x+1/2, -y+1/2, -z'

loop_
_atom_site_label
_atom_site_type_symbol
_atom_site_fract_x
_atom_site_fract_y
_atom_site_fract_z
_atom_site_U_iso_or_equiv
_atom_site_adp_type
_atom_site_occupancy
_atom_site_symmetry_multiplicity
_atom_site_calc_flag
_atom_site_refinement_flags
Ag1 Ag -0.009488(16) 0.592619(12) 0.190466(12) 0.02550(5) Uani 1 1 d .
C1 C -0.1073(2) 0.86187(18) 0.47760(17) 0.0242(4) Uani 1 1 d .
H1A H -0.0466 0.8076 0.5110 0.029 Uiso 1 1 calc R
C2 C -0.0827(2) 0.97090(19) 0.50095(18) 0.0284(5) Uani 1 1 d .
H2A H -0.0049 0.9904 0.5499 0.034 Uiso 1 1 calc R
C3 C -0.1703(3) 1.05241(19) 0.4539(2) 0.0325(5) Uani 1 1 d .
H3A H -0.1532 1.1271 0.4706 0.039 Uiso 1 1 calc R
C4 C -0.2830(3) 1.02246(19) 0.38217(19) 0.0341(5) Uani 1 1 d .
H4A H -0.3438 1.0774 0.3498 0.041 Uiso 1 1 calc R
C5 C -0.3085(2) 0.91328(19) 0.35687(17) 0.0264(4) Uani 1 1 d .
H5A H -0.3853 0.8947 0.3068 0.032 Uiso 1 1 calc R
C6 C -0.2218(2) 0.83014(17) 0.40464(15) 0.0194(4) Uani 1 1 d .
C7 C -0.1528(2) 0.63603(17) 0.42921(17) 0.0206(4) Uani 1 1 d .
H7A H -0.2030 0.5644 0.4194 0.025 Uiso 1 1 calc R
H7B H -0.1453 0.6496 0.5069 0.025 Uiso 1 1 calc R
C8 C 0.0059(2) 0.62932(15) 0.38379(14) 0.0198(3) Uani 1 1 d .
H8A H 0.0577 0.6959 0.3699 0.024 Uiso 1 1 calc R
C9 C 0.0786(2) 0.53546(18) 0.36175(17) 0.0250(4) Uani 1 1 d .
H9A H 0.0302 0.4674 0.3747 0.030 Uiso 1 1 calc R
H9B H 0.1786 0.5372 0.3332 0.030 Uiso 1 1 calc R
C10 C -0.3226(2) 0.69181(18) 0.28094(17) 0.0236(4) Uani 1 1 d .
H10A H -0.4205 0.7312 0.2760 0.028 Uiso 1 1 calc R
H10B H -0.3450 0.6126 0.2811 0.028 Uiso 1 1 calc R
C11 C -0.2287(2) 0.71838(17) 0.18362(17) 0.0237(4) Uani 1 1 d .
H11A H -0.1655 0.7812 0.1867 0.028 Uiso 1 1 calc R
C12 C -0.2279(3) 0.6599(2) 0.09281(18) 0.0348(5) Uani 1 1 d .
H12A H -0.2896 0.5966 0.0867 0.042 Uiso 1 1 calc R
H12B H -0.1655 0.6819 0.0348 0.042 Uiso 1 1 calc R
N1 N -0.24925(18) 0.72050(14) 0.38197(13) 0.0201(3) Uani 1 1 d .
Cl1 Cl 0.25597(6) 0.83815(4) 0.23024(4) 0.02143(10) Uani 1 1 d .
O1 O 0.13803(18) 0.80283(13) 0.15838(14) 0.0349(4) Uani 1 1 d .
O2 O 0.3767(2) 0.8847(2) 0.17092(17) 0.0684(7) Uani 1 1 d .
O3 O 0.31033(17) 0.74836(13) 0.29276(15) 0.0356(4) Uani 1 1 d .
O4 O 0.1950(3) 0.91810(19) 0.30167(18) 0.0708(7) Uani 1 1 d .

loop_
_atom_site_aniso_label
_atom_site_aniso_U_11
_atom_site_aniso_U_22
_atom_site_aniso_U_33
_atom_site_aniso_U_23
_atom_site_aniso_U_13
_atom_site_aniso_U_12
Ag1 0.02611(7) 0.03171(9) 0.01869(8) -0.00072(6) 0.00030(6) 0.00809(7)
C1 0.0240(9) 0.0286(11) 0.0201(10) -0.0043(8) 0.0040(8) -0.0014(8)
C2 0.0283(10) 0.0322(12) 0.0245(12) -0.0090(10) 0.0096(9) -0.0065(9)
C3 0.0446(13) 0.0215(11) 0.0314(13) -0.0047(9) 0.0195(11) -0.0053(9)
C4 0.0499(14) 0.0252(12) 0.0271(12) 0.0057(10) 0.0148(11) 0.0071(10)
C5 0.0298(9) 0.0282(11) 0.0212(10) 0.0006(10) 0.0031(8) 0.0030(9)
C6 0.0186(8) 0.0242(10) 0.0155(9) 0.0000(8) 0.0054(7) -0.0012(7)
C7 0.0210(8) 0.0214(10) 0.0194(10) 0.0028(8) 0.0034(8) -0.0020(7)
C8 0.0216(8) 0.0220(8) 0.0158(8) 0.0006(7) -0.0027(9) -0.0028(8)
C9 0.0255(10) 0.0284(11) 0.0212(11) 0.0012(9) -0.0064(8) 0.0031(8)
C10 0.0167(8) 0.0282(11) 0.0259(11) -0.0037(9) -0.0023(7) -0.0017(7)
C11 0.0249(8) 0.0267(10) 0.0197(10) 0.0007(9) -0.0030(9) 0.0062(8)
C12 0.0404(12) 0.0417(14) 0.0223(12) -0.0001(10) -0.0074(10) 0.0152(11)
N1 0.0188(7) 0.0221(8) 0.0195(8) 0.0004(7) 0.0004(7) -0.0006(6)
Cl1 0.0240(2) 0.0194(2) 0.0209(2) 0.00319(18) -0.00152(18) -0.00164(17)
O1 0.0318(8) 0.0318(9) 0.0411(10) -0.0025(7) -0.0128(7) -0.0040(6)
O2 0.0475(11) 0.1074(19) 0.0501(14) 0.0439(13) -0.0071(9) -0.0409(12)
O3 0.0269(7) 0.0327(9) 0.0472(11) 0.0177(8) -0.0034(7) 0.0026(6)
O4 0.1004(17) 0.0641(14) 0.0479(12) -0.0320(11) -0.0303(12) 0.0530(13)

loop_
_atom_type_symbol
_atom_type_description
_atom_type_scat_dispersion_real
_atom_type_scat_dispersion_imag
_atom_type_scat_source
C C 0.0033 0.0016 'International Tables Vol C Tables 4.2.6.8 and 6.1.1.4'
H H 0.0000 0.0000 'International Tables Vol C Tables 4.2.6.8 and 6.1.1.4'
N N 0.0061 0.0033 'International Tables Vol C Tables 4.2.6.8 and 6.1.1.4'
O O 0.0106 0.0060 'International Tables Vol C Tables 4.2.6.8 and 6.1.1.4'
Cl Cl 0.1484 0.1585 'International Tables Vol C Tables 4.2.6.8 and 6.1.1.4'
Ag Ag -0.8971 1.1015 'International Tables Vol C Tables 4.2.6.8 and 6.1.1.4'

loop_
_geom_angle_atom_site_label_1
_geom_angle_atom_site_label_2
_geom_angle_atom_site_label_3
_geom_angle
_geom_angle_site_symmetry_1
_geom_angle_site_symmetry_3
C9 Ag1 C12 144.24(8) . .
C9 Ag1 C3 113.19(8) . 3_545
C12 Ag1 C3 102.03(8) . 3_545
C9 Ag1 C8 32.12(7) . .
C12 Ag1 C8 118.48(7) . .
C3 Ag1 C8 136.45(8) 3_545 .
C9 Ag1 C11 117.91(7) . .
C12 Ag1 C11 31.85(7) . .
C3 Ag1 C11 127.14(8) 3_545 .
C8 Ag1 C11 87.90(7) . .
C2 C1 C6 120.9(2) . .
C2 C1 H1A 119.6 . .
C6 C1 H1A 119.6 . .
C1 C2 C3 121.0(2) . .
C1 C2 H2A 119.5 . .
C3 C2 H2A 119.5 . .
C4 C3 C2 118.7(2) . .
C4 C3 Ag1 92.15(15) . 3
C2 C3 Ag1 95.64(14) . 3
C4 C3 H3A 120.6 . .
C2 C3 H3A 120.6 . .
Ag1 C3 H3A 82.3 3 .
C3 C4 C5 121.1(2) . .
C3 C4 H4A 119.5 . .
C5 C4 H4A 119.5 . .
C4 C5 C6 120.7(2) . .
C4 C5 H5A 119.6 . .
C6 C5 H5A 119.6 . .
N1 C6 C5 121.09(18) . .
N1 C6 C1 121.33(19) . .
C5 C6 C1 117.6(2) . .
N1 C7 C8 115.03(16) . .
N1 C7 H7A 108.5 . .
C8 C7 H7A 108.5 . .
N1 C7 H7B 108.5 . .
C8 C7 H7B 108.5 . .
H7A C7 H7B 107.5 . .
C9 C8 C7 124.39(18) . .
C9 C8 Ag1 70.66(11) . .
C7 C8 Ag1 109.19(13) . .
C9 C8 H8A 117.8 . .
C7 C8 H8A 117.8 . .
Ag1 C8 H8A 90.1 . .
C8 C9 Ag1 77.22(12) . .
C8 C9 H9A 120.0 . .
Ag1 C9 H9A 105.3 . .
C8 C9 H9B 120.0 . .
Ag1 C9 H9B 87.5 . .
H9A C9 H9B 120.0 . .
N1 C10 C11 113.91(15) . .
N1 C10 H10A 108.8 . .
C11 C10 H10A 108.8 . .
N1 C10 H10B 108.8 . .
C11 C10 H10B 108.8 . .
H10A C10 H10B 107.7 . .
C12 C11 C10 124.9(2) . .
C12 C11 Ag1 72.12(12) . .
C10 C11 Ag1 105.40(12) . .
C12 C11 H11A 117.5 . .
C10 C11 H11A 117.5 . .
Ag1 C11 H11A 92.6 . .
C11 C12 Ag1 76.03(12) . .
C11 C12 H12A 120.0 . .
Ag1 C12 H12A 102.6 . .
C11 C12 H12B 120.0 . .
Ag1 C12 H12B 91.4 . .
H12A C12 H12B 120.0 . .
C6 N1 C7 119.86(16) . .
C6 N1 C10 118.96(17) . .
C7 N1 C10 115.85(16) . .
O2 Cl1 O4 109.53(18) . .
O2 Cl1 O3 110.15(12) . .
O4 Cl1 O3 107.99(13) . .
O2 Cl1 O1 109.52(12) . .
O4 Cl1 O1 109.00(12) . .
O3 Cl1 O1 110.61(10) . .

loop_
_geom_bond_atom_site_label_1
_geom_bond_atom_site_label_2
_geom_bond_distance
_geom_bond_site_symmetry_2
Ag1 C9 2.386(2) .
Ag1 C12 2.424(2) .
Ag1 C3 2.454(2) 3_545
Ag1 C8 2.4665(18) .
Ag1 C11 2.4715(18) .
C1 C2 1.384(3) .
C1 C6 1.415(3) .
C1 H1A 0.9500 .
C2 C3 1.392(3) .
C2 H2A 0.9500 .
C3 C4 1.389(4) .
C3 Ag1 2.454(2) 3
C3 H3A 0.9500 .
C4 C5 1.392(3) .
C4 H4A 0.9500 .
C5 C6 1.406(3) .
C5 H5A 0.9500 .
C6 N1 1.393(3) .
C7 N1 1.463(3) .
C7 C8 1.511(3) .
C7 H7A 0.9900 .
C7 H7B 0.9900 .
C8 C9 1.345(3) .
C8 H8A 0.9500 .
C9 H9A 0.9500 .
C9 H9B 0.9500 .
C10 N1 1.463(3) .
C10 C11 1.508(3) .
C10 H10A 0.9900 .
C10 H10B 0.9900 .
C11 C12 1.344(3) .
C11 H11A 0.9500 .
C12 H12A 0.9500 .
C12 H12B 0.9500 .
Cl1 O2 1.4165(18) .
Cl1 O4 1.4306(19) .
Cl1 O3 1.4322(16) .
Cl1 O1 1.4409(16) .
